data_7114682
loop_
_publ_author_name
'Coalter III, Joseph N.'
'Huffman, John C.'
'Caulton, Kenneth G.'

_publ_section_title
;
 Carbene transposition involving double dehydrogenation of an sp3 carbon
;
_journal_issue 13
_journal_name_full 'Chemical Communications'
_journal_page_first 1158
_journal_paper_doi 10.1039/b102422c
_journal_year 2001
_chemical_formula_sum 'C47 H80 Cl O P2 Ru'
_chemical_formula_weight 859.622
_space_group_IT_number 2
_symmetry_cell_setting triclinic
_symmetry_space_group_name_Hall '-P 1'
_symmetry_space_group_name_H-M 'P -1'
_audit_creation_method 'minor manual editing of SDT2CIF v. 1.2 BETA  output'
_cell_angle_alpha 73.590(4)
_cell_angle_beta 69.803(4)
_cell_angle_gamma 78.316(4)
_cell_formula_units_Z 2
_cell_length_a 12.5352(16)
_cell_length_b 13.7485(18)
_cell_length_c 14.456(2)
_cell_measurement_reflns_used 881
_cell_measurement_temperature 112(2)
_cell_measurement_theta_max 24.72
_cell_measurement_theta_min 2.66
_cell_volume 2227.6(5)
_computing_cell_refinement 'SAINT (Bruker, 1999)'
_computing_data_collection 'SMART (Bruker, 1999)'
_computing_data_reduction 'SAINT (Bruker, 1999), XTEL (local package)'
_computing_molecular_graphics 'XTEL, local package'
_computing_publication_material 'XTEL, local package'
_computing_structure_refinement 'XTEL, local package'
_computing_structure_solution 'SHELXS-97 (Sheldrick, 1997)'
_diffrn_ambient_temperature 112(2)
_diffrn_detector 'CCD area detector'
_diffrn_detector_area_resol_mean 44.52
_diffrn_detector_type 'Bruker SMART 6000'
_diffrn_measured_fraction_theta_full 1
_diffrn_measured_fraction_theta_max 1
_diffrn_measurement_details '   0.30 degree frames measured for  30.14 seconds each'
_diffrn_measurement_device 'three-circle goniometer with fixed chi'
_diffrn_measurement_device_type 'Bruker Platform goniometer'
_diffrn_measurement_method '\w scans'
_diffrn_radiation_type 'Mo K\a'
_diffrn_radiation_wavelength 0.71073
_diffrn_reflns_av_R_equivalents 6249
_diffrn_reflns_limit_h_max 17
_diffrn_reflns_limit_h_min -17
_diffrn_reflns_limit_k_max 19
_diffrn_reflns_limit_k_min -19
_diffrn_reflns_limit_l_max 20
_diffrn_reflns_limit_l_min -20
_diffrn_reflns_number 3
_diffrn_reflns_theta_full 30.1176
_diffrn_reflns_theta_max 30.1176
_diffrn_reflns_theta_min 1.94144
_diffrn_standards_decay_% 0.
_diffrn_standards_interval_time 1064
_diffrn_standards_number 882
_exptl_absorpt_coefficient_mu 0.5174
_exptl_absorpt_correction_T_max 1.000000
_exptl_absorpt_correction_T_min 0.874033
_exptl_absorpt_correction_type semi-empirical
_exptl_absorpt_process_details ' SADABS'
_exptl_crystal_colour brown/green
_exptl_crystal_density_diffrn 1.282
_exptl_crystal_density_method 'not measured'
_exptl_crystal_description irregular
_exptl_crystal_F_000 922
_exptl_crystal_size_max .25
_exptl_crystal_size_mid .15
_exptl_crystal_size_min .06
_refine_ls_abs_structure_details none
_refine_ls_extinction_method none
_refine_ls_goodness_of_fit_ref 1.2082
_refine_ls_matrix_type full
_refine_ls_number_parameters 462
_refine_ls_number_reflns 6249
_refine_ls_R_factor_gt 0.0503
_refine_ls_shift/su_max 0.0109
_refine_ls_structure_factor_coef F
_refine_ls_weighting_details w^-1^=\s^2^(F)+(.07F)^2^
_refine_ls_weighting_scheme calc
_refine_ls_wR_factor_ref 0.0648
_reflns_number_gt 6249
_reflns_number_total 13065
_reflns_threshold_expression 'Fo^2^> 2.33\s(Fo^2^)'
_cod_data_source_file b102422c.txt
_cod_data_source_block MSC00123
_cod_original_formula_sum 'C47 H80 Cl1 O1 P2 Ru1'
_cod_database_code 7114682

loop_
_symmetry_equiv_pos_as_xyz
x,y,z
-x,-y,-z

loop_
_atom_site_label
_atom_site_type_symbol
_atom_site_fract_x
_atom_site_fract_y
_atom_site_fract_z
_atom_site_U_iso_or_equiv
_atom_site_adp_type
_atom_site_occupancy
_atom_site_disorder_group
Ru1 RU 0.37163(5) 0.22211(4) -0.22070(4) 0.0147(2) Uani 1 0
Cl2 CL 0.36179(15) 0.11923(13) -0.05481(12) 0.0239(7) Uani 1 0
O3 O 0.3895(4) 0.3280(3) -0.3587(3) 0.0176(18) Uani 1 0
C4 C 0.3420(6) 0.3024(5) -0.4162(5) 0.024(3) Uani 1 0
C5 C 0.3412(6) 0.3635(5) -0.5132(5) 0.029(3) Uani 1 0
C6 C 0.2900(7) 0.3284(6) -0.5665(5) 0.034(3) Uani 1 0
C7 C 0.2412(6) 0.2373(6) -0.5296(6) 0.035(3) Uani 1 0
C8 C 0.2416(6) 0.1783(5) -0.4355(5) 0.029(3) Uani 1 0
C9 C 0.2920(6) 0.2103(5) -0.3774(5) 0.024(3) Uani 1 0
C10 C 0.2982(6) 0.1601(5) -0.2781(5) 0.025(3) Uani 1 0
C11 C 0.3913(7) 0.4622(6) -0.5527(5) 0.039(4) Uani 1 0
P12 P 0.55767(15) 0.12989(13) -0.27189(13) 0.0175(7) Uani 1 0
C13 C 0.6358(6) 0.1426(5) -0.4089(5) 0.023(3) Uani 1 0
C14 C 0.6549(6) 0.2535(5) -0.4662(5) 0.027(3) Uani 1 0
C15 C 0.7174(6) 0.2623(5) -0.5793(5) 0.032(3) Uani 1 0
C16 C 0.6584(6) 0.2138(6) -0.6276(5) 0.034(3) Uani 1 0
C17 C 0.6481(6) 0.1040(6) -0.5743(5) 0.032(3) Uani 1 0
C18 C 0.5799(6) 0.0940(5) -0.4620(5) 0.026(3) Uani 1 0
C19 C 0.5684(6) -0.0096(5) -0.2153(5) 0.020(3) Uani 1 0
C20 C 0.4771(6) -0.1731(5) -0.1532(5) 0.028(3) Uani 1 0
C21 C 0.6845(6) -0.0694(5) -0.2634(5) 0.023(3) Uani 1 0
C22 C 0.6898(6) -0.1816(5) -0.2072(5) 0.031(3) Uani 1 0
C23 C 0.5895(7) -0.2302(5) -0.2024(5) 0.033(3) Uani 1 0
C24 C 0.4659(6) -0.0605(5) -0.2076(5) 0.021(3) Uani 1 0
C25 C 0.6565(6) 0.1817(5) -0.2310(5) 0.023(3) Uani 1 0
C26 C 0.6825(6) 0.1195(5) -0.1325(5) 0.026(3) Uani 1 0
C27 C 0.7644(6) 0.1702(5) -0.1084(5) 0.030(3) Uani 1 0
C28 C 0.7213(6) 0.2819(6) -0.1057(6) 0.033(3) Uani 1 0
C29 C 0.6934(6) 0.3428(5) -0.2015(6) 0.033(3) Uani 1 0
C30 C 0.6092(6) 0.2918(5) -0.2223(5) 0.025(3) Uani 1 0
P31 P 0.20316(15) 0.32692(13) -0.14655(13) 0.0176(7) Uani 1 0
C32 C 0.1240(6) 0.3991(5) -0.2383(5) 0.022(3) Uani 1 0
C33 C 0.0478(6) 0.3354(5) -0.2528(5) 0.027(3) Uani 1 0
C34 C 0.0094(6) 0.3905(6) -0.3465(5) 0.036(3) Uani 1 0
C35 C -0.0537(6) 0.4961(6) -0.3386(6) 0.037(4) Uani 1 0
C36 C 0.0162(7) 0.5583(5) -0.3150(6) 0.037(4) Uani 1 0
C37 C 0.0575(6) 0.5031(5) -0.2236(5) 0.029(3) Uani 1 0
C38 C 0.2442(6) 0.4281(5) -0.1072(5) 0.021(3) Uani 1 0
C39 C 0.2812(5) 0.3903(5) -0.0112(5) 0.021(3) Uani 1 0
C40 C 0.3153(6) 0.4788(5) 0.0133(5) 0.026(3) Uani 1 0
C41 C 0.4096(6) 0.5302(5) -0.0739(5) 0.026(3) Uani 1 0
C42 C 0.3733(6) 0.5697(5) -0.1693(5) 0.026(3) Uani 1 0
C43 C 0.3350(6) 0.4850(5) -0.1963(5) 0.018(3) Uani 1 0
C44 C 0.1046(6) 0.2588(5) -0.0294(5) 0.021(3) Uani 1 0
C45 C 0.0679(6) 0.1609(5) -0.0345(5) 0.025(3) Uani 1 0
C46 C 0.0120(6) 0.0993(5) 0.0717(5) 0.031(3) Uani 1 0
C47 C -0.0920(6) 0.1634(6) 0.1295(6) 0.034(3) Uani 1 0
C48 C -0.0568(6) 0.2621(5) 0.1335(5) 0.028(3) Uani 1 0
C49 C -0.0004(6) 0.3238(5) 0.0269(5) 0.023(3) Uani 1 0
C50 C 0.0175(17) -0.0550(15) 0.3382(15) 0.057(5) Uiso 0.5 0
C51 C 0.013(2) 0.066(2) 0.503(2) 0.080(7) Uiso 0.5 0
C52 C 0.004(2) -0.016(3) 0.395(2) 0.103(9) Uiso 0.5 0
C53 C 0.007(2) 0.056(2) 0.442(2) 0.106(10) Uiso 0.5 0
C54 C 0.0218(19) -0.0992(18) 0.4239(18) 0.070(6) Uiso 0.5 0
H1 H 0.2888 0.3689 -0.6313 0.0438 Uiso 1 0
H2 H 0.2083 0.2164 -0.5695 0.046 Uiso 1 0
H3 H 0.2081 0.1163 -0.4101 0.0409 Uiso 1 0
H4 H 0.2671 0.098 -0.243 0.0379 Uiso 1 0
H5 H 0.4711 0.4502 -0.5599 0.0534 Uiso 1 0
H6 H 0.3811 0.4954 -0.6169 0.0534 Uiso 1 0
H7 H 0.3546 0.5055 -0.5067 0.0534 Uiso 1 0
H8 H 0.7092 0.1052 -0.4129 0.0363 Uiso 1 0
H9 H 0.5835 0.294 -0.4576 0.0394 Uiso 1 0
H10 H 0.7006 0.2771 -0.4379 0.0394 Uiso 1 0
H11 H 0.7194 0.332 -0.612 0.0473 Uiso 1 0
H12 H 0.7927 0.2285 -0.5873 0.0473 Uiso 1 0
H13 H 0.5835 0.2495 -0.623 0.0449 Uiso 1 0
H14 H 0.7011 0.2183 -0.6965 0.0449 Uiso 1 0
H15 H 0.609 0.0758 -0.6047 0.0438 Uiso 1 0
H16 H 0.7221 0.0685 -0.5805 0.0438 Uiso 1 0
H17 H 0.5786 0.0224 -0.4295 0.0382 Uiso 1 0
H18 H 0.5044 0.1252 -0.4552 0.0382 Uiso 1 0
H19 H 0.5663 -0.0164 -0.1484 0.0337 Uiso 1 0
H20 H 0.4178 -0.2032 -0.1569 0.0421 Uiso 1 0
H21 H 0.4714 -0.1777 -0.0858 0.0421 Uiso 1 0
H22 H 0.6925 -0.0645 -0.3327 0.0348 Uiso 1 0
H23 H 0.7446 -0.0399 -0.2601 0.0348 Uiso 1 0
H24 H 0.759 -0.2161 -0.2437 0.0443 Uiso 1 0
H25 H 0.6908 -0.1857 -0.1418 0.0443 Uiso 1 0
H26 H 0.5953 -0.2982 -0.1621 0.045 Uiso 1 0
H27 H 0.5944 -0.2319 -0.2683 0.045 Uiso 1 0
H28 H 0.3984 -0.0265 -0.1701 0.0328 Uiso 1 0
H29 H 0.4631 -0.0542 -0.2737 0.0328 Uiso 1 0
H30 H 0.7266 0.1839 -0.2838 0.0346 Uiso 1 0
H31 H 0.6135 0.1145 -0.0789 0.0389 Uiso 1 0
H32 H 0.7174 0.0532 -0.1419 0.0389 Uiso 1 0
H33 H 0.7712 0.1338 -0.0442 0.0418 Uiso 1 0
H34 H 0.8365 0.1666 -0.1587 0.0418 Uiso 1 0
H35 H 0.654 0.2848 -0.0498 0.0465 Uiso 1 0
H36 H 0.7789 0.3115 -0.098 0.0465 Uiso 1 0
H37 H 0.6607 0.4097 -0.1941 0.0443 Uiso 1 0
H38 H 0.7623 0.3465 -0.2572 0.0443 Uiso 1 0
H39 H 0.5959 0.3294 -0.2841 0.0377 Uiso 1 0
H40 H 0.5397 0.2914 -0.1684 0.0377 Uiso 1 0
H41 H 0.1815 0.4144 -0.3017 0.0345 Uiso 1 0
H42 H 0.0891 0.2713 -0.2615 0.0379 Uiso 1 0
H43 H -0.0175 0.3259 -0.1942 0.0379 Uiso 1 0
H44 H 0.0742 0.3973 -0.4049 0.0461 Uiso 1 0
H45 H -0.0408 0.3508 -0.3529 0.0461 Uiso 1 0
H46 H -0.0685 0.5297 -0.4003 0.0483 Uiso 1 0
H47 H -0.1242 0.4888 -0.2851 0.0483 Uiso 1 0
H48 H 0.0825 0.5737 -0.3728 0.0494 Uiso 1 0
H49 H -0.0281 0.6211 -0.3029 0.0494 Uiso 1 0
H50 H -0.0084 0.4923 -0.1647 0.0425 Uiso 1 0
H51 H 0.1041 0.543 -0.2142 0.0425 Uiso 1 0
H52 H 0.1777 0.4756 -0.0922 0.0337 Uiso 1 0
H53 H 0.2215 0.3619 0.0431 0.0351 Uiso 1 0
H54 H 0.3466 0.3406 -0.0236 0.0351 Uiso 1 0
H55 H 0.2499 0.5278 0.027 0.0367 Uiso 1 0
H56 H 0.3407 0.4534 0.0709 0.0367 Uiso 1 0
H57 H 0.4252 0.5859 -0.0561 0.037 Uiso 1 0
H58 H 0.4757 0.4822 -0.0856 0.037 Uiso 1 0
H59 H 0.3125 0.6227 -0.1604 0.0398 Uiso 1 0
H60 H 0.437 0.5947 -0.2247 0.0398 Uiso 1 0
H61 H 0.3989 0.4374 -0.2169 0.0313 Uiso 1 0
H62 H 0.3029 0.5149 -0.2504 0.0313 Uiso 1 0
H63 H 0.1487 0.2357 0.0155 0.0343 Uiso 1 0
H64 H 0.0163 0.1783 -0.0731 0.0372 Uiso 1 0
H65 H 0.1344 0.1204 -0.067 0.0372 Uiso 1 0
H66 H -0.0137 0.0424 0.0649 0.0473 Uiso 1 0
H67 H 0.0661 0.079 0.1067 0.0473 Uiso 1 0
H68 H -0.1495 0.179 0.0978 0.0467 Uiso 1 0
H69 H -0.1197 0.1247 0.197 0.0467 Uiso 1 0
H70 H -0.1262 0.3038 0.1642 0.0423 Uiso 1 0
H71 H -0.0078 0.2487 0.1724 0.0423 Uiso 1 0
H72 H 0.0229 0.3832 0.0314 0.0352 Uiso 1 0
H73 H -0.0545 0.3439 -0.0105 0.0352 Uiso 1 0

loop_
_atom_site_aniso_label
_atom_site_aniso_U_11
_atom_site_aniso_U_22
_atom_site_aniso_U_33
_atom_site_aniso_U_12
_atom_site_aniso_U_13
_atom_site_aniso_U_23
Ru1 0.0186(7) 0.0130(6) 0.0129(7) -0.0016(2) -0.0058(2) -0.0027(2)
Cl2 0.0284(14) 0.0210(13) 0.0170(12) 0.0015(7) -0.0060(8) -0.0022(7)
O3 0.022(3) 0.013(2) 0.018(3) -0.0017(19) -0.008(2) -0.0008(19)
C4 0.020(4) 0.023(4) 0.023(4) 0.006(3) -0.007(3) -0.007(3)
C5 0.026(4) 0.028(4) 0.023(4) 0.011(3) -0.008(3) -0.007(3)
C6 0.037(5) 0.040(5) 0.019(4) 0.010(4) -0.014(4) -0.013(3)
C7 0.033(5) 0.048(6) 0.029(5) 0.002(4) -0.013(4) -0.024(4)
C8 0.030(4) 0.027(4) 0.030(4) -0.000(3) -0.010(3) -0.014(3)
C9 0.021(4) 0.023(4) 0.026(4) 0.002(3) -0.009(3) -0.010(3)
C10 0.018(4) 0.020(4) 0.034(5) 0.002(3) -0.007(3) -0.009(3)
C11 0.055(6) 0.035(5) 0.024(4) -0.002(4) -0.016(4) -0.000(4)
P12 0.0212(13) 0.0157(12) 0.0148(12) -0.0032(7) -0.0046(8) -0.0028(7)
C13 0.027(4) 0.018(4) 0.022(4) -0.001(3) -0.008(3) -0.003(3)
C14 0.029(4) 0.024(4) 0.023(4) -0.004(3) -0.004(3) -0.001(3)
C15 0.033(5) 0.029(4) 0.024(4) -0.001(3) -0.004(3) 0.005(3)
C16 0.030(5) 0.043(5) 0.017(4) 0.003(4) -0.003(3) -0.003(3)
C17 0.034(5) 0.042(5) 0.019(4) -0.001(4) -0.010(3) -0.009(3)
C18 0.037(5) 0.025(4) 0.018(4) -0.009(3) -0.008(3) -0.004(3)
C19 0.022(4) 0.021(4) 0.018(4) -0.001(3) -0.007(3) -0.005(3)
C20 0.040(5) 0.018(4) 0.027(4) -0.011(3) -0.006(4) -0.003(3)
C21 0.030(4) 0.016(4) 0.023(4) 0.002(3) -0.012(3) -0.006(3)
C22 0.036(5) 0.017(4) 0.027(4) 0.014(3) -0.009(4) -0.006(3)
C23 0.049(6) 0.015(4) 0.033(5) -0.004(3) -0.012(4) -0.002(3)
C24 0.029(4) 0.017(3) 0.016(4) -0.005(3) -0.004(3) -0.003(3)
C25 0.020(4) 0.017(4) 0.027(4) -0.004(3) -0.003(3) -0.003(3)
C26 0.027(4) 0.020(4) 0.029(4) 0.002(3) -0.011(3) -0.007(3)
C27 0.039(5) 0.032(5) 0.028(4) -0.011(4) -0.015(4) -0.009(3)
C28 0.038(5) 0.036(5) 0.033(5) -0.018(4) -0.004(4) -0.018(4)
C29 0.029(5) 0.025(4) 0.041(5) -0.009(3) 0.003(4) -0.016(4)
C30 0.031(4) 0.016(3) 0.024(4) -0.002(3) -0.004(3) -0.009(3)
P31 0.0185(12) 0.0146(11) 0.0208(14) -0.0022(7) -0.0073(8) -0.0051(7)
C32 0.023(4) 0.021(4) 0.024(4) -0.001(3) -0.011(3) -0.005(3)
C33 0.022(4) 0.029(4) 0.032(4) 0.001(3) -0.012(3) -0.014(3)
C34 0.032(5) 0.049(6) 0.028(4) 0.002(4) -0.014(4) -0.017(4)
C35 0.031(5) 0.046(6) 0.038(5) 0.002(4) -0.023(4) -0.013(4)
C36 0.035(5) 0.023(4) 0.051(6) 0.002(3) -0.021(4) -0.003(4)
C37 0.030(4) 0.028(4) 0.036(5) -0.000(3) -0.019(4) -0.011(3)
C38 0.027(4) 0.012(3) 0.023(4) -0.002(3) -0.007(3) -0.007(3)
C39 0.019(4) 0.022(4) 0.019(4) 0.001(3) -0.005(3) -0.008(3)
C40 0.027(4) 0.023(4) 0.032(4) 0.002(3) -0.018(3) -0.009(3)
C41 0.032(4) 0.024(4) 0.027(4) -0.005(3) -0.013(3) -0.010(3)
C42 0.028(4) 0.018(4) 0.038(5) -0.009(3) -0.013(4) -0.003(3)
C43 0.025(4) 0.014(3) 0.015(3) -0.002(3) -0.006(3) -0.001(3)
C44 0.022(4) 0.014(3) 0.025(4) -0.003(3) -0.006(3) -0.004(3)
C45 0.031(4) 0.020(4) 0.026(4) -0.009(3) -0.003(3) -0.014(3)
C46 0.035(5) 0.026(4) 0.030(5) -0.011(3) 0.001(4) -0.011(3)
C47 0.030(5) 0.029(4) 0.039(5) -0.013(3) 0.002(4) -0.010(4)
C48 0.026(4) 0.031(4) 0.022(4) -0.002(3) 0.000(3) -0.011(3)
C49 0.022(4) 0.023(4) 0.024(4) -0.002(3) -0.006(3) -0.008(3)

loop_
_atom_type_symbol
_atom_type_description
_atom_type_scat_dispersion_real
_atom_type_scat_dispersion_imag
_atom_type_scat_source
RU Ru -1.42 0.836 'International Tables Vol. IV (1974) Table 2.2B'
CL Cl 0.132 0.159 'International Tables Vol. IV (1974) Table 2.2B'
P P 0.09 0.095 'International Tables Vol. IV (1974) Table 2.2B'
O O 0.008 0.006 'International Tables Vol. IV (1974) Table 2.2B'
C C 0.002 0.002 'International Tables Vol. IV (1974) Table 2.2B'
H H 0 0 'International Tables Vol. IV (1974) Table 2.2B'

loop_
_geom_angle_atom_site_label_1
_geom_angle_atom_site_label_2
_geom_angle_atom_site_label_3
_geom_angle
_geom_angle_site_symmetry_1
_geom_angle_site_symmetry_3
_geom_angle_publ_flag
Cl2 Ru1 P12 85.05(6) . . no
Cl2 Ru1 P31 88.85(6) . . no
Cl2 Ru1 O3 171.17(13) . . no
Cl2 Ru1 C10 107.7(2) . . no
P12 Ru1 P31 167.17(6) . . no
P12 Ru1 O3 95.42(13) . . no
P12 Ru1 C10 97.4(2) . . no
P31 Ru1 O3 88.90(13) . . no
P31 Ru1 C10 95.2(2) . . no
O3 Ru1 C10 81.1(2) . . no
Ru1 P12 C13 119.5(2) . . no
Ru1 P12 C19 115.7(2) . . no
Ru1 P12 C25 107.8(2) . . no
C13 P12 C19 105.1(3) . . no
C13 P12 C25 101.0(3) . . no
C19 P12 C25 106.0(3) . . no
Ru1 P31 C32 113.0(2) . . no
Ru1 P31 C38 109.8(2) . . no
Ru1 P31 C44 114.4(2) . . no
C32 P31 C38 104.2(3) . . no
C32 P31 C44 110.4(3) . . no
C38 P31 C44 104.3(3) . . no
Ru1 O3 C4 111.7(4) . . no
O3 C4 C5 122.4(6) . . no
O3 C4 C9 117.2(6) . . no
C5 C4 C9 120.4(6) . . no
C4 C5 C6 117.2(7) . . no
C4 C5 C11 120.2(6) . . no
C6 C5 C11 122.6(7) . . no
C5 C6 C7 123.1(7) . . no
C6 C7 C8 119.7(6) . . no
C7 C8 C9 119.8(7) . . no
C4 C9 C8 119.8(6) . . no
C4 C9 C10 112.8(6) . . no
C8 C9 C10 127.4(6) . . no
Ru1 C10 C9 117.2(5) . . no
P12 C13 C14 113.0(5) . . no
P12 C13 C18 112.9(5) . . no
C14 C13 C18 110.6(6) . . no
C13 C14 C15 112.0(6) . . no
C14 C15 C16 112.0(6) . . no
C15 C16 C17 110.5(6) . . no
C16 C17 C18 110.7(6) . . no
C13 C18 C17 111.4(6) . . no
P12 C19 C21 114.1(5) . . no
P12 C19 C24 113.9(4) . . no
C21 C19 C24 111.8(5) . . no
C23 C20 C24 112.2(6) . . no
C19 C21 C22 110.7(6) . . no
C21 C22 C23 111.7(6) . . no
C20 C23 C22 111.2(6) . . no
C19 C24 C20 110.5(6) . . no
P12 C25 C26 116.4(4) . . no
P12 C25 C30 108.8(5) . . no
C26 C25 C30 109.9(5) . . no
C25 C26 C27 110.8(6) . . no
C26 C27 C28 112.1(6) . . no
C27 C28 C29 112.4(6) . . no
C28 C29 C30 110.5(6) . . no
C25 C30 C29 111.2(6) . . no
P31 C32 C33 113.2(5) . . no
P31 C32 C37 118.0(4) . . no
C33 C32 C37 109.4(5) . . no
C32 C33 C34 109.8(6) . . no
C33 C34 C35 112.2(6) . . no
C34 C35 C36 110.8(6) . . no
C35 C36 C37 113.3(6) . . no
C32 C37 C36 110.3(6) . . no
P31 C38 C39 114.5(4) . . no
P31 C38 C43 109.6(4) . . no
C39 C38 C43 112.0(5) . . no
C38 C39 C40 110.3(5) . . no
C39 C40 C41 111.9(5) . . no
C40 C41 C42 110.7(6) . . no
C41 C42 C43 111.7(5) . . no
C38 C43 C42 112.5(5) . . no
P31 C44 C45 116.6(5) . . no
P31 C44 C49 116.9(5) . . no
C45 C44 C49 109.8(6) . . no
C44 C45 C46 110.6(5) . . no
C45 C46 C47 110.9(6) . . no
C46 C47 C48 110.4(6) . . no
C47 C48 C49 111.2(6) . . no
C44 C49 C48 110.2(5) . . no
C52 C50 C54 57(2) . . no
C51 C51 C52 81(2) 2_556 2_556 no
C51 C51 C53 29.2(12) 2_556 2_556 no
C51 C51 C53 60(3) 2_556 . no
C51 C51 C54 125(3) 2_556 2_556 no
C52 C51 C53 51.7(17) 2_556 2_556 no
C52 C51 C53 140(4) 2_556 . no
C52 C51 C54 50(2) 2_556 2_556 no
C53 C51 C53 89(3) . 2_556 no
C53 C51 C53 89(3) 2_556 . no
C53 C51 C54 99(3) 2_556 2_556 no
C53 C51 C54 153(4) . 2_556 no
C50 C52 C51 123(3) . 2_556 no
C50 C52 C53 161(4) . . no
C50 C52 C54 69(3) . . no
C51 C52 C53 75(2) 2_556 . no
C51 C52 C54 55(2) 2_556 . no
C53 C52 C54 125(3) . . no
C51 C53 C51 91(3) . 2_556 no
C51 C53 C51 91(3) 2_556 . no
C51 C53 C52 53.8(19) 2_556 . no
C51 C53 C52 144(4) . . no
C51 C53 C53 29.6(12) 2_556 2_556 no
C51 C53 C53 61(3) . 2_556 no
C52 C53 C53 83(3) . 2_556 no
C50 C54 C51 127(3) . 2_556 no
C50 C54 C52 53.6(19) . . no
C51 C54 C52 75(3) 2_556 . no
C5 C6 H1 117.8(8) . . no
C7 C6 H1 119.0(7) . . no
C6 C7 H2 119.7(8) . . no
C8 C7 H2 120.6(8) . . no
C7 C8 H3 119.8(7) . . no
C9 C8 H3 120.4(7) . . no
Ru1 C10 H4 121.4(6) . . no
C9 C10 H4 121.4(7) . . no
C5 C11 H5 109.9(7) . . no
C5 C11 H6 110.1(7) . . no
C5 C11 H7 109.8(7) . . no
H5 C11 H6 109.1(8) . . no
H5 C11 H7 108.9(8) . . no
H6 C11 H7 109.1(8) . . no
P12 C13 H8 106.2(5) . . no
C14 C13 H8 107.1(6) . . no
C18 C13 H8 106.5(6) . . no
C13 C14 H9 109.0(6) . . no
C13 C14 H10 108.0(6) . . no
C15 C14 H9 109.6(6) . . no
C15 C14 H10 108.5(6) . . no
H9 C14 H10 109.6(7) . . no
C14 C15 H11 108.6(7) . . no
C14 C15 H12 108.9(6) . . no
C16 C15 H11 108.8(7) . . no
C16 C15 H12 108.1(7) . . no
H11 C15 H12 110.4(7) . . no
C15 C16 H13 109.1(7) . . no
C15 C16 H14 109.5(7) . . no
C17 C16 H13 109.1(7) . . no
C17 C16 H14 109.4(7) . . no
H13 C16 H14 109.2(7) . . no
C16 C17 H15 109.0(6) . . no
C16 C17 H16 109.0(7) . . no
C18 C17 H15 108.7(7) . . no
C18 C17 H16 109.6(6) . . no
H15 C17 H16 109.9(7) . . no
C13 C18 H17 108.3(6) . . no
C13 C18 H18 109.5(6) . . no
C17 C18 H17 108.4(6) . . no
C17 C18 H18 110.1(6) . . no
H17 C18 H18 109.2(7) . . no
P12 C19 H19 105.6(5) . . no
C21 C19 H19 104.8(6) . . no
C24 C19 H19 105.6(6) . . no
C23 C20 H20 107.7(6) . . no
C23 C20 H21 109.0(7) . . no
C24 C20 H20 107.9(7) . . no
C24 C20 H21 108.8(6) . . no
H20 C20 H21 111.2(7) . . no
C19 C21 H22 108.9(6) . . no
C19 C21 H23 109.0(6) . . no
C22 C21 H22 109.4(6) . . no
C22 C21 H23 109.5(6) . . no
H22 C21 H23 109.3(7) . . no
C21 C22 H24 107.4(6) . . no
C21 C22 H25 108.5(6) . . no
C23 C22 H24 108.8(6) . . no
C23 C22 H25 110.2(7) . . no
H24 C22 H25 110.2(7) . . no
C20 C23 H26 108.9(7) . . no
C20 C23 H27 110.7(7) . . no
C22 C23 H26 107.1(7) . . no
C22 C23 H27 109.1(7) . . no
H26 C23 H27 109.7(7) . . no
C19 C24 H28 108.1(6) . . no
C19 C24 H29 109.0(6) . . no
C20 C24 H28 109.1(6) . . no
C20 C24 H29 110.0(6) . . no
H28 C24 H29 110.1(7) . . no
P12 C25 H30 106.4(5) . . no
C26 C25 H30 107.3(6) . . no
C30 C25 H30 107.6(6) . . no
C25 C26 H31 109.0(6) . . no
C25 C26 H32 108.2(6) . . no
C27 C26 H31 109.8(6) . . no
C27 C26 H32 108.9(6) . . no
H31 C26 H32 110.1(7) . . no
C26 C27 H33 107.8(6) . . no
C26 C27 H34 108.6(6) . . no
C28 C27 H33 109.0(6) . . no
C28 C27 H34 109.1(6) . . no
H33 C27 H34 110.1(7) . . no
C27 C28 H35 108.9(7) . . no
C27 C28 H36 108.5(7) . . no
C29 C28 H35 108.5(7) . . no
C29 C28 H36 108.8(7) . . no
H35 C28 H36 109.7(7) . . no
C28 C29 H37 109.5(7) . . no
C28 C29 H38 109.1(7) . . no
C30 C29 H37 109.3(7) . . no
C30 C29 H38 109.1(6) . . no
H37 C29 H38 109.3(7) . . no
C25 C30 H39 108.7(6) . . no
C25 C30 H40 109.1(6) . . no
C29 C30 H39 109.0(6) . . no
C29 C30 H40 108.8(6) . . no
H39 C30 H40 109.9(7) . . no
P31 C32 H41 105.1(5) . . no
C33 C32 H41 105.4(6) . . no
C37 C32 H41 104.5(6) . . no
C32 C33 H42 109.0(6) . . no
C32 C33 H43 108.8(6) . . no
C34 C33 H42 109.8(6) . . no
C34 C33 H43 109.7(6) . . no
H42 C33 H43 109.7(7) . . no
C33 C34 H44 109.4(7) . . no
C33 C34 H45 108.7(7) . . no
C35 C34 H44 108.7(7) . . no
C35 C34 H45 108.4(7) . . no
H44 C34 H45 109.4(7) . . no
C34 C35 H46 109.2(7) . . no
C34 C35 H47 108.8(7) . . no
C36 C35 H46 109.8(7) . . no
C36 C35 H47 108.6(7) . . no
H46 C35 H47 109.6(7) . . no
C35 C36 H48 108.8(7) . . no
C35 C36 H49 109.5(7) . . no
C37 C36 H48 107.9(7) . . no
C37 C36 H49 108.9(7) . . no
H48 C36 H49 108.2(7) . . no
C32 C37 H50 108.7(6) . . no
C32 C37 H51 110.0(6) . . no
C36 C37 H50 108.2(6) . . no
C36 C37 H51 110.2(7) . . no
H50 C37 H51 109.3(7) . . no
P31 C38 H52 106.3(5) . . no
C39 C38 H52 106.7(5) . . no
C43 C38 H52 107.3(6) . . no
C38 C39 H53 109.9(6) . . no
C38 C39 H54 108.3(5) . . no
C40 C39 H53 109.7(6) . . no
C40 C39 H54 108.3(6) . . no
H53 C39 H54 110.5(6) . . no
C39 C40 H55 108.4(6) . . no
C39 C40 H56 108.9(6) . . no
C41 C40 H55 108.7(6) . . no
C41 C40 H56 109.1(6) . . no
H55 C40 H56 109.9(7) . . no
C40 C41 H57 108.6(6) . . no
C40 C41 H58 108.7(6) . . no
C42 C41 H57 109.0(6) . . no
C42 C41 H58 109.8(6) . . no
H57 C41 H58 110.0(7) . . no
C41 C42 H59 110.1(6) . . no
C41 C42 H60 108.9(6) . . no
C43 C42 H59 108.8(6) . . no
C43 C42 H60 107.6(6) . . no
H59 C42 H60 109.7(7) . . no
C38 C43 H61 108.5(5) . . no
C38 C43 H62 108.1(6) . . no
C42 C43 H61 109.3(6) . . no
C42 C43 H62 108.7(6) . . no
H61 C43 H62 109.7(6) . . no
P31 C44 H63 103.7(5) . . no
C45 C44 H63 104.2(6) . . no
C49 C44 H63 103.8(6) . . no
C44 C45 H64 109.3(6) . . no
C44 C45 H65 108.5(6) . . no
C46 C45 H64 110.3(6) . . no
C46 C45 H65 108.9(6) . . no
H64 C45 H65 109.2(6) . . no
C45 C46 H66 107.8(6) . . no
C45 C46 H67 108.7(6) . . no
C47 C46 H66 108.4(7) . . no
C47 C46 H67 109.7(6) . . no
H66 C46 H67 111.3(7) . . no
C46 C47 H68 109.9(7) . . no
C46 C47 H69 108.2(7) . . no
C48 C47 H68 109.8(7) . . no
C48 C47 H69 108.3(6) . . no
H68 C47 H69 110.2(7) . . no
C47 C48 H70 107.9(6) . . no
C47 C48 H71 111.3(7) . . no
C49 C48 H70 107.6(6) . . no
C49 C48 H71 109.9(6) . . no
H70 C48 H71 108.8(6) . . no
C44 C49 H72 109.6(6) . . no
C44 C49 H73 109.1(6) . . no
C48 C49 H72 109.6(6) . . no
C48 C49 H73 109.4(6) . . no
H72 C49 H73 108.9(7) . . no

loop_
_geom_bond_atom_site_label_1
_geom_bond_atom_site_label_2
_geom_bond_distance
_geom_bond_site_symmetry_2
_geom_bond_publ_flag
Ru1 Cl2 2.3910(17) . no
C44 C45 1.536(8) . no
Ru1 P12 2.3947(19) . no
C44 C49 1.546(9) . no
Ru1 P31 2.4005(19) . no
C45 C46 1.525(9) . no
Ru1 O3 2.082(4) . no
C46 C47 1.541(10) . no
Ru1 C10 1.872(7) . no
C47 C48 1.530(9) . no
P12 C13 1.856(7) . no
C48 C49 1.531(9) . no
P12 C19 1.858(7) . no
C50 C52 1.06(3) . no
P12 C25 1.869(7) . no
C50 C54 1.23(3) . no
P31 C32 1.869(7) . no
C51 C51 1.93(5) 2_556 no
P31 C38 1.862(6) . no
C51 C52 1.40(4) 2_556 no
P31 C44 1.844(7) . no
O3 C4 1.327(7) . no
C51 C53 0.94(3) . no
C4 C5 1.418(9) . no
C51 C53 1.67(3) 2_556 no
C4 C9 1.410(9) . no
C51 C54 1.18(3) 2_556 no
C5 C6 1.383(9) . no
C52 C53 1.36(4) . no
C5 C11 1.491(10) . no
C52 C54 1.11(3) . no
C6 C7 1.392(10) . no
C53 C53 1.91(6) 2_556 no
C7 C8 1.374(10) . no
C8 C9 1.409(9) . no
C9 C10 1.427(9) . no
C13 C14 1.539(9) . no
C13 C18 1.543(9) . no
C14 C15 1.530(9) . no
C15 C16 1.516(10) . no
C16 C17 1.497(10) . no
C17 C18 1.533(9) . no
C19 C21 1.555(9) . no
C19 C24 1.540(9) . no
C20 C23 1.511(10) . no
C20 C24 1.528(9) . no
C21 C22 1.526(9) . no
C22 C23 1.511(10) . no
C25 C26 1.545(9) . no
C25 C30 1.533(8) . no
C26 C27 1.528(9) . no
C27 C28 1.529(10) . no
C28 C29 1.517(10) . no
C29 C30 1.528(9) . no
C32 C33 1.519(9) . no
C32 C37 1.533(9) . no
C33 C34 1.537(9) . no
C34 C35 1.520(10) . no
C35 C36 1.514(10) . no
C36 C37 1.529(10) . no
C38 C39 1.532(8) . no
C38 C43 1.531(9) . no
C39 C40 1.532(9) . no
C40 C41 1.514(9) . no
C41 C42 1.521(9) . no
C42 C43 1.535(8) . no
C6 H1 0.949(7) . no
C37 H51 0.942(7) . no
C7 H2 0.943(7) . no
C38 H52 0.951(6) . no
C8 H3 0.948(7) . no
C39 H53 0.932(6) . no
C10 H4 0.945(7) . no
C39 H54 0.956(6) . no
C11 H5 0.954(8) . no
C40 H55 0.951(7) . no
C11 H6 0.951(7) . no
C40 H56 0.944(6) . no
C11 H7 0.953(8) . no
C41 H57 0.948(6) . no
C13 H8 0.950(7) . no
C41 H58 0.946(7) . no
C14 H9 0.942(7) . no
C42 H59 0.943(7) . no
C14 H10 0.956(7) . no
C42 H60 0.955(7) . no
C15 H11 0.942(7) . no
C43 H61 0.944(6) . no
C15 H12 0.947(7) . no
C43 H62 0.953(6) . no
C16 H13 0.958(7) . no
C44 H63 0.942(6) . no
C16 H14 0.945(7) . no
C45 H64 0.947(7) . no
C17 H15 0.951(7) . no
C45 H65 0.956(7) . no
C17 H16 0.944(7) . no
C46 H66 0.944(7) . no
C18 H17 0.964(7) . no
C46 H67 0.934(8) . no
C18 H18 0.940(7) . no
C47 H68 0.942(8) . no
C19 H19 0.936(6) . no
C47 H69 0.950(7) . no
C20 H20 0.943(7) . no
C48 H70 0.978(7) . no
C20 H21 0.937(7) . no
C48 H71 0.929(7) . no
C21 H22 0.957(6) . no
C49 H72 0.947(6) . no
C21 H23 0.945(7) . no
C49 H73 0.960(7) . no
C22 H24 0.957(7) . no
C22 H25 0.935(7) . no
C23 H26 0.956(7) . no
C23 H27 0.941(7) . no
C24 H28 0.946(6) . no
C24 H29 0.947(6) . no
C25 H30 0.943(7) . no
C26 H31 0.940(7) . no
C26 H32 0.952(6) . no
C27 H33 0.946(7) . no
C27 H34 0.946(7) . no
C28 H35 0.949(7) . no
C28 H36 0.948(7) . no
C29 H37 0.947(7) . no
C29 H38 0.954(7) . no
C30 H39 0.948(7) . no
C30 H40 0.947(7) . no
C32 H41 0.949(7) . no
C33 H42 0.945(7) . no
C33 H43 0.953(7) . no
C34 H44 0.945(7) . no
C34 H45 0.955(7) . no
C35 H46 0.944(7) . no
C35 H47 0.954(8) . no
C36 H48 0.962(8) . no
C36 H49 0.952(7) . no
C37 H50 0.960(7) . no
